data_2236777
loop_
_publ_author_name
'Kantar, Esen Nur'
'K\"oysal, Yavuz'
'Macit, Mustafa'
'Er, Ebru'
'Soylu, Mustafa Serkan'

_publ_section_title
;
 4-Methoxy-2-{(<i>E</i>)-[(thiophen-2-yl)methylimino]methyl}phenol
;
_journal_coeditor_code ZQ2177
_journal_issue 9
_journal_name_full 'Acta Crystallographica Section E'
_journal_page_first o2801
_journal_paper_doi 10.1107/S1600536812036586
_journal_volume 68
_journal_year 2012
_chemical_formula_iupac 'C13 H13 N O2 S'
_chemical_formula_moiety 'C13 H13 N O2 S'
_chemical_formula_sum 'C13 H13 N O2 S'
_chemical_formula_weight 247.30
_chemical_name_systematic
;
4-Methoxy-2-{(<i>E</i>)-[(thiophen-2-yl)methylimino]methyl}phenol
;
_space_group_IT_number 4
_symmetry_cell_setting monoclinic
_symmetry_space_group_name_Hall 'P 2yb'
_symmetry_space_group_name_H-M 'P 1 21 1'
_atom_sites_solution_hydrogens geom
_atom_sites_solution_primary direct
_atom_sites_solution_secondary difmap
_audit_creation_method SHELXL-97
_cell_angle_alpha 90.00
_cell_angle_beta 96.798(4)
_cell_angle_gamma 90.00
_cell_formula_units_Z 2
_cell_length_a 5.6325(3)
_cell_length_b 8.1666(3)
_cell_length_c 13.4836(6)
_cell_measurement_reflns_used 958
_cell_measurement_temperature 293(2)
_cell_measurement_theta_max 28.68
_cell_measurement_theta_min 3.64
_cell_volume 615.86(5)
_computing_cell_refinement 'CrysAlis PRO (Oxford Diffraction, 2007)'
_computing_data_collection 'CrysAlis PRO (Oxford Diffraction, 2007)'
_computing_data_reduction 'CrysAlis PRO (Oxford Diffraction, 2007)'
_computing_molecular_graphics 'ORTEP-3 for Windows (Farrugia, 1997)'
_computing_publication_material 'WinGX (Farrugia, 1999)'
_computing_structure_refinement 'SHELXL97 (Sheldrick, 2008)'
_computing_structure_solution 'SHELXS97 (Sheldrick, 2008)'
_diffrn_ambient_temperature 293(2)
_diffrn_detector_area_resol_mean 16.0454
_diffrn_measured_fraction_theta_full 0.997
_diffrn_measured_fraction_theta_max 0.997
_diffrn_measurement_device_type 'Oxford Diffraction SuperNova (single source at offset) Eos'
_diffrn_measurement_method '\w scans'
_diffrn_radiation_monochromator graphite
_diffrn_radiation_source 'fine-focus sealed tube'
_diffrn_radiation_type MoK\a
_diffrn_radiation_wavelength 0.71073
_diffrn_reflns_av_R_equivalents 0.0150
_diffrn_reflns_av_sigmaI/netI 0.0481
_diffrn_reflns_limit_h_max 6
_diffrn_reflns_limit_h_min -3
_diffrn_reflns_limit_k_max 9
_diffrn_reflns_limit_k_min -9
_diffrn_reflns_limit_l_max 16
_diffrn_reflns_limit_l_min -15
_diffrn_reflns_number 2221
_diffrn_reflns_theta_full 24.99
_diffrn_reflns_theta_max 24.99
_diffrn_reflns_theta_min 3.64
_exptl_absorpt_coefficient_mu 0.251
_exptl_absorpt_correction_T_max 0.975
_exptl_absorpt_correction_T_min 0.951
_exptl_absorpt_correction_type multi-scan
_exptl_absorpt_process_details
;
(CrysAlis PRO; Oxford Diffraction, 2007)
;
_exptl_crystal_colour yellow
_exptl_crystal_density_diffrn 1.334
_exptl_crystal_density_method 'not measured'
_exptl_crystal_description block
_exptl_crystal_F_000 260
_exptl_crystal_size_max 0.20
_exptl_crystal_size_mid 0.15
_exptl_crystal_size_min 0.10
_refine_diff_density_max 0.160
_refine_diff_density_min -0.205
_refine_ls_abs_structure_details 'Flack (1983), 640 Friedel pairs'
_refine_ls_abs_structure_Flack 0.04(13)
_refine_ls_extinction_method none
_refine_ls_goodness_of_fit_ref 1.057
_refine_ls_hydrogen_treatment mixed
_refine_ls_matrix_type full
_refine_ls_number_parameters 159
_refine_ls_number_reflns 1809
_refine_ls_number_restraints 2
_refine_ls_restrained_S_all 1.057
_refine_ls_R_factor_all 0.0594
_refine_ls_R_factor_gt 0.0469
_refine_ls_shift/su_max 0.009
_refine_ls_shift/su_mean 0.001
_refine_ls_structure_factor_coef Fsqd
_refine_ls_weighting_details 'w=1/[\s^2^(Fo^2^)+(0.0439P)^2^] where P=(Fo^2^+2Fc^2^)/3'
_refine_ls_weighting_scheme calc
_refine_ls_wR_factor_gt 0.0965
_refine_ls_wR_factor_ref 0.1094
_reflns_number_gt 1472
_reflns_number_total 1809
_reflns_threshold_expression I>2sigma(I)
_cod_data_source_file zq2177.cif
_cod_data_source_block I
_cod_original_sg_symbol_H-M 'P 21'
_cod_database_code 2236777
_cod_database_fobs_code 2236777

loop_
_symmetry_equiv_pos_as_xyz
'x, y, z'
'-x, y+1/2, -z'

loop_
_atom_site_type_symbol
_atom_site_label
_atom_site_fract_x
_atom_site_fract_y
_atom_site_fract_z
_atom_site_U_iso_or_equiv
_atom_site_adp_type
_atom_site_calc_flag
_atom_site_refinement_flags
_atom_site_occupancy
_atom_site_symmetry_multiplicity
C C1 0.3932(6) 0.8415(4) 0.5974(3) 0.0481(9) Uani d . 1 1
C C2 0.4982(7) 0.9033(4) 0.5174(3) 0.0551(10) Uani d . 1 1
H H2 0.6417 0.9604 0.5289 0.066 Uiso calc R 1 1
C C3 0.3927(7) 0.8808(4) 0.4220(3) 0.0562(10) Uani d . 1 1
H H3 0.4663 0.9221 0.3691 0.067 Uiso calc R 1 1
C C4 0.1768(7) 0.7970(4) 0.4023(3) 0.0500(9) Uani d . 1 1
C C5 0.0698(7) 0.7362(4) 0.4812(2) 0.0449(9) Uani d . 1 1
H H5 -0.0738 0.6795 0.4689 0.054 Uiso calc R 1 1
C C6 0.1748(6) 0.7589(4) 0.5800(2) 0.0415(8) Uani d . 1 1
C C7 0.0515(7) 0.6993(4) 0.6618(3) 0.0440(9) Uani d . 1 1
H H7 -0.0921 0.6433 0.6472 0.053 Uiso calc R 1 1
C C8 -0.0063(7) 0.6629(5) 0.8305(3) 0.0586(11) Uani d . 1 1
H H8A -0.1025 0.5702 0.8050 0.070 Uiso calc R 1 1
H H8B -0.1139 0.7489 0.8468 0.070 Uiso calc R 1 1
C C9 0.1489(7) 0.6132(4) 0.9223(3) 0.0506(9) Uani d . 1 1
C C10 0.1217(7) 0.6557(5) 1.0203(3) 0.0562(10) Uani d U 1 1
H H10 0.0014 0.7232 1.0389 0.067 Uiso calc R 1 1
C C11 0.3051(8) 0.5809(6) 1.0888(3) 0.0726(13) Uani d U 1 1
H H11 0.3178 0.5960 1.1576 0.087 Uiso calc R 1 1
C C12 0.4554(8) 0.4878(7) 1.0440(3) 0.0725(12) Uani d . 1 1
H H12 0.5821 0.4302 1.0781 0.087 Uiso calc R 1 1
C C13 -0.1056(9) 0.6748(6) 0.2794(3) 0.0737(13) Uani d . 1 1
H H13A -0.1514 0.6756 0.2085 0.111 Uiso calc R 1 1
H H13B -0.2383 0.7091 0.3128 0.111 Uiso calc R 1 1
H H13C -0.0587 0.5661 0.3004 0.111 Uiso calc R 1 1
N N1 0.1345(6) 0.7215(4) 0.7533(2) 0.0528(8) Uani d . 1 1
O O1 0.5060(5) 0.8643(3) 0.6917(2) 0.0659(8) Uani d . 1 1
O O2 0.0879(6) 0.7829(3) 0.30331(18) 0.0652(8) Uani d . 1 1
S S1 0.3895(2) 0.48631(16) 0.91768(8) 0.0757(4) Uani d . 1 1
H H1 0.386(11) 0.814(9) 0.743(4) 0.17(2) Uiso d . 1 1

loop_
_atom_site_aniso_label
_atom_site_aniso_U_11
_atom_site_aniso_U_22
_atom_site_aniso_U_33
_atom_site_aniso_U_12
_atom_site_aniso_U_13
_atom_site_aniso_U_23
C1 0.040(2) 0.046(2) 0.058(2) 0.0053(19) 0.0061(18) -0.0043(18)
C2 0.041(2) 0.056(2) 0.069(3) -0.006(2) 0.009(2) 0.0000(19)
C3 0.060(3) 0.049(2) 0.063(3) 0.001(2) 0.022(2) 0.0059(19)
C4 0.061(3) 0.044(2) 0.045(2) 0.004(2) 0.0071(19) -0.0015(16)
C5 0.050(2) 0.0383(18) 0.047(2) -0.0017(18) 0.0080(17) 0.0000(16)
C6 0.0394(19) 0.0395(18) 0.045(2) 0.0054(18) 0.0042(16) -0.0009(15)
C7 0.042(2) 0.0389(19) 0.051(2) 0.0017(18) 0.0079(18) 0.0005(16)
C8 0.052(2) 0.078(3) 0.047(2) 0.002(2) 0.0097(19) 0.003(2)
C9 0.054(2) 0.049(2) 0.050(2) 0.001(2) 0.0098(19) 0.0036(16)
C10 0.060(2) 0.064(2) 0.045(2) 0.004(2) 0.0089(19) 0.0020(18)
C11 0.078(3) 0.091(3) 0.050(3) -0.005(3) 0.011(2) 0.003(2)
C12 0.069(3) 0.080(3) 0.066(3) -0.001(3) -0.001(2) 0.017(3)
C13 0.087(3) 0.086(3) 0.045(2) -0.006(3) 0.000(2) -0.008(2)
N1 0.0490(19) 0.063(2) 0.0468(18) 0.0014(17) 0.0085(15) 0.0032(15)
O1 0.0475(16) 0.085(2) 0.0622(19) -0.0050(16) -0.0050(14) -0.0040(15)
O2 0.085(2) 0.0653(17) 0.0457(16) -0.0113(17) 0.0085(15) 0.0064(13)
S1 0.0763(8) 0.0815(8) 0.0709(7) 0.0178(7) 0.0153(6) -0.0011(6)

loop_
_atom_type_symbol
_atom_type_description
_atom_type_scat_dispersion_real
_atom_type_scat_dispersion_imag
_atom_type_scat_source
C C 0.0033 0.0016 'International Tables Vol C Tables 4.2.6.8 and 6.1.1.4'
H H 0.0000 0.0000 'International Tables Vol C Tables 4.2.6.8 and 6.1.1.4'
N N 0.0061 0.0033 'International Tables Vol C Tables 4.2.6.8 and 6.1.1.4'
O O 0.0106 0.0060 'International Tables Vol C Tables 4.2.6.8 and 6.1.1.4'
S S 0.1246 0.1234 'International Tables Vol C Tables 4.2.6.8 and 6.1.1.4'

loop_
_geom_angle_atom_site_label_1
_geom_angle_atom_site_label_2
_geom_angle_atom_site_label_3
_geom_angle
O1 C1 C2 118.7(3)
O1 C1 C6 121.7(3)
C2 C1 C6 119.6(3)
C3 C2 C1 120.4(4)
C3 C2 H2 119.8
C1 C2 H2 119.8
C2 C3 C4 121.2(4)
C2 C3 H3 119.4
C4 C3 H3 119.4
O2 C4 C5 125.3(4)
O2 C4 C3 115.8(3)
C5 C4 C3 118.8(3)
C4 C5 C6 120.8(3)
C4 C5 H5 119.6
C6 C5 H5 119.6
C5 C6 C1 119.1(3)
C5 C6 C7 119.4(3)
C1 C6 C7 121.5(3)
N1 C7 C6 122.1(3)
N1 C7 H7 119.0
C6 C7 H7 119.0
N1 C8 C9 111.6(3)
N1 C8 H8A 109.3
C9 C8 H8A 109.3
N1 C8 H8B 109.3
C9 C8 H8B 109.3
H8A C8 H8B 108.0
C10 C9 C8 127.1(4)
C10 C9 S1 111.2(3)
C8 C9 S1 121.7(3)
C9 C10 C11 110.6(4)
C9 C10 H10 124.7
C11 C10 H10 124.7
C12 C11 C10 113.4(4)
C12 C11 H11 123.3
C10 C11 H11 123.3
C11 C12 S1 112.5(3)
C11 C12 H12 123.7
S1 C12 H12 123.7
O2 C13 H13A 109.5
O2 C13 H13B 109.5
H13A C13 H13B 109.5
O2 C13 H13C 109.5
H13A C13 H13C 109.5
H13B C13 H13C 109.5
C7 N1 C8 118.2(3)
C1 O1 H1 106(3)
C4 O2 C13 117.3(3)
C12 S1 C9 92.2(2)

loop_
_geom_bond_atom_site_label_1
_geom_bond_atom_site_label_2
_geom_bond_distance
C1 O1 1.365(4)
C1 C2 1.385(5)
C1 C6 1.398(5)
C2 C3 1.364(5)
C2 H2 0.9300
C3 C4 1.393(5)
C3 H3 0.9300
C4 O2 1.374(4)
C4 C5 1.375(5)
C5 C6 1.404(4)
C5 H5 0.9300
C6 C7 1.456(4)
C7 N1 1.279(4)
C7 H7 0.9300
C8 N1 1.462(4)
C8 C9 1.486(5)
C8 H8A 0.9700
C8 H8B 0.9700
C9 C10 1.392(5)
C9 S1 1.713(4)
C10 C11 1.438(5)
C10 H10 0.9300
C11 C12 1.334(6)
C11 H11 0.9300
C12 S1 1.699(4)
C12 H12 0.9300
C13 O2 1.410(5)
C13 H13A 0.9600
C13 H13B 0.9600
C13 H13C 0.9600
O1 H1 1.10(6)

loop_
_geom_hbond_atom_site_label_D
_geom_hbond_atom_site_label_H
_geom_hbond_atom_site_label_A
_geom_hbond_site_symmetry_A
_geom_hbond_distance_DH
_geom_hbond_distance_HA
_geom_hbond_distance_DA
_geom_hbond_angle_DHA
O1 H1 N1 . 1.10(6) 1.63(7) 2.616(4) 147(5)
C8 H8A O2 2_546 0.97 2.77 3.592(4) 143
C2 H2 Cg1 2_656 0.93 3.00 3.631(4) 127

loop_
_geom_torsion_atom_site_label_1
_geom_torsion_atom_site_label_2
_geom_torsion_atom_site_label_3
_geom_torsion_atom_site_label_4
_geom_torsion
O1 C1 C2 C3 179.0(3)
C6 C1 C2 C3 -1.5(5)
C1 C2 C3 C4 0.6(5)
C2 C3 C4 O2 179.7(3)
C2 C3 C4 C5 -0.1(5)
O2 C4 C5 C6 -179.3(3)
C3 C4 C5 C6 0.4(5)
C4 C5 C6 C1 -1.3(5)
C4 C5 C6 C7 177.3(3)
O1 C1 C6 C5 -178.7(3)
C2 C1 C6 C5 1.8(5)
O1 C1 C6 C7 2.7(5)
C2 C1 C6 C7 -176.8(3)
C5 C6 C7 N1 -177.5(3)
C1 C6 C7 N1 1.1(5)
N1 C8 C9 C10 132.6(4)
N1 C8 C9 S1 -49.0(5)
C8 C9 C10 C11 178.8(3)
S1 C9 C10 C11 0.3(4)
C9 C10 C11 C12 -0.8(6)
C10 C11 C12 S1 0.9(5)
C6 C7 N1 C8 177.7(3)
C9 C8 N1 C7 149.1(3)
C5 C4 O2 C13 -11.4(5)
C3 C4 O2 C13 168.9(3)
C11 C12 S1 C9 -0.6(4)
C10 C9 S1 C12 0.1(3)
C8 C9 S1 C12 -178.5(3)

loop_
_cod_related_entry_id
_cod_related_entry_database
_cod_related_entry_code
1 ChemSpider 30658198
